data_7064422
loop_
_publ_author_name
'Zhang, Mengqi'
'Yan, Pengze'
'LI, Dan'
'Miao, Jin-Ling'
'Liu, Guang-Ning'
'Jiang, Xuchuan'
'Nie, Yong'

_publ_section_title
;
 Synthesis, Photoluminescence and Stimuli-Responsive Properties of
 Multifluorinated Tetraphenylethylene-based Dialdehydes
;
_journal_name_full 'New Journal of Chemistry'
_journal_paper_doi 10.1039/D6NJ01486K
_journal_year 2026
_chemical_formula_moiety 'C28 H18 F2 O2'
_chemical_formula_sum 'C28 H18 F2 O2'
_chemical_formula_weight 424.42
_space_group_crystal_system monoclinic
_space_group_IT_number 14
_space_group_name_Hall '-P 2ybc'
_space_group_name_H-M_alt 'P 1 21/c 1'
_atom_sites_solution_hydrogens geom
_atom_sites_solution_primary dual
_audit_creation_date 2025-01-17
_audit_creation_method
;
Olex2 1.5
(compiled 2024.02.16 svn.r378c4104 for OlexSys, GUI svn.r6928)
;
_audit_update_record
;
2025-02-21 deposited with the CCDC.	2026-05-21 downloaded from the CCDC.
;
_cell_angle_alpha 90
_cell_angle_beta 95.447(2)
_cell_angle_gamma 90
_cell_formula_units_Z 4
_cell_length_a 10.4743(5)
_cell_length_b 8.9297(6)
_cell_length_c 22.8106(14)
_cell_measurement_reflns_used 2516
_cell_measurement_temperature 223.0
_cell_measurement_theta_max 25.405
_cell_measurement_theta_min 2.451
_cell_volume 2123.9(2)
_computing_cell_refinement 'SAINT V8.40B (?, 2016)'
_computing_data_reduction 'SAINT V8.40B (?, 2016)'
_computing_molecular_graphics 'Olex2 1.5 (Dolomanov et al., 2009)'
_computing_publication_material 'Olex2 1.5 (Dolomanov et al., 2009)'
_computing_structure_refinement 'SHELXL 2014/7 (Sheldrick, 2015)'
_computing_structure_solution 'SHELXT 2014/5 (Sheldrick, 2014)'
_diffrn_ambient_temperature 223.0
_diffrn_measured_fraction_theta_full 0.999
_diffrn_measured_fraction_theta_max 0.998
_diffrn_measurement_device_type 'Bruker D8 VENTURE TXS PHOTON II'
_diffrn_measurement_method '\w and \f shutterless scans'
_diffrn_radiation_type MoK\a
_diffrn_radiation_wavelength 0.71073
_diffrn_reflns_av_R_equivalents 0.0808
_diffrn_reflns_av_unetI/netI 0.0628
_diffrn_reflns_Laue_measured_fraction_full 0.999
_diffrn_reflns_Laue_measured_fraction_max 0.998
_diffrn_reflns_limit_h_max 13
_diffrn_reflns_limit_h_min -11
_diffrn_reflns_limit_k_max 11
_diffrn_reflns_limit_k_min -11
_diffrn_reflns_limit_l_max 29
_diffrn_reflns_limit_l_min -29
_diffrn_reflns_number 22399
_diffrn_reflns_point_group_measured_fraction_full 0.999
_diffrn_reflns_point_group_measured_fraction_max 0.998
_diffrn_reflns_theta_full 25.242
_diffrn_reflns_theta_max 27.494
_diffrn_reflns_theta_min 2.451
_diffrn_source_current 1.4
_diffrn_source_power 0.07
_diffrn_source_voltage 50.0
_exptl_absorpt_coefficient_mu 0.094
_exptl_absorpt_correction_T_max 0.7456
_exptl_absorpt_correction_T_min 0.6649
_exptl_absorpt_correction_type multi-scan
_exptl_absorpt_process_details
;
SADABS-2016/2 (Bruker,2016/2) was used for absorption correction.
wR2(int) was 0.1208 before and 0.0696 after correction.
The Ratio of minimum to maximum transmission is 0.8918.
The \l/2 correction factor is Not present.
;
_exptl_crystal_colour 'clear light yellow'
_exptl_crystal_colour_lustre clear
_exptl_crystal_colour_modifier light
_exptl_crystal_colour_primary yellow
_exptl_crystal_density_diffrn 1.327
_exptl_crystal_description prism
_exptl_crystal_F_000 880
_exptl_crystal_size_max 0.25
_exptl_crystal_size_mid 0.13
_exptl_crystal_size_min 0.1
_refine_diff_density_max 0.606
_refine_diff_density_min -0.282
_refine_diff_density_rms 0.048
_refine_ls_extinction_coef 0.0059(14)
_refine_ls_extinction_expression Fc^*^=kFc[1+0.001xFc^2^\l^3^/sin(2\q)]^-1/4^
_refine_ls_extinction_method 'SHELXL-2014/7 (Sheldrick 2014'
_refine_ls_goodness_of_fit_ref 1.026
_refine_ls_hydrogen_treatment constr
_refine_ls_matrix_type full
_refine_ls_number_parameters 300
_refine_ls_number_reflns 4869
_refine_ls_number_restraints 0
_refine_ls_restrained_S_all 1.026
_refine_ls_R_factor_all 0.1001
_refine_ls_R_factor_gt 0.0554
_refine_ls_shift/su_max 0.000
_refine_ls_shift/su_mean 0.000
_refine_ls_structure_factor_coef Fsqd
_refine_ls_weighting_details 'w=1/[\s^2^(Fo^2^)+(0.0592P)^2^+0.8140P] where P=(Fo^2^+2Fc^2^)/3'
_refine_ls_weighting_scheme calc
_refine_ls_wR_factor_gt 0.1316
_refine_ls_wR_factor_ref 0.1634
_reflns_Friedel_coverage 0.000
_reflns_number_gt 2912
_reflns_number_total 4869
_reflns_threshold_expression 'I > 2\s(I)'
_cod_data_source_file d6nj01486k2.cif
_cod_data_source_block mo_20240523_wqangz_210861_ypz29_0m
_cod_database_code 7064422
_shelx_shelxl_version_number 2014/7
_shelx_space_group_comment
;
The symmetry employed for this shelxl refinement is uniquely defined
by the following loop, which should always be used as a source of
symmetry information in preference to the above space-group names.
They are only intended as comments.
;
_shelx_estimated_absorpt_t_max 0.991
_shelx_estimated_absorpt_t_min 0.977
_olex2_refinement_description
;
1. Fixed Uiso
 At 1.2 times of:
  All C(H) groups
2. Others
 Sof(H24)=Sof(F3)=1-FVAR(1)
 Sof(F2)=Sof(H27)=FVAR(1)
3.a Aromatic/amide H refined with riding coordinates:
 C1(H1), C2(H2), C3(H3), C4(H4), C5(H5), C9(H9), C10(H10), C11(H11), C12(H12),
 C13(H13), C16(H16), C17(H17), C19(H19), C21(H21), C23(H23), C24(H24), C26(H26),
  C27(H27), C28(H28)
;
_olex2_submission_special_instructions 'No special instructions were received'

loop_
_space_group_symop_operation_xyz
'x, y, z'
'-x, y+1/2, -z+1/2'
'-x, -y, -z'
'x, -y-1/2, z-1/2'

loop_
_atom_site_label
_atom_site_type_symbol
_atom_site_fract_x
_atom_site_fract_y
_atom_site_fract_z
_atom_site_U_iso_or_equiv
_atom_site_adp_type
_atom_site_occupancy
_atom_site_site_symmetry_order
_atom_site_calc_flag
_atom_site_refinement_flags_posn
_atom_site_refinement_flags_adp
_atom_site_refinement_flags_occupancy
_atom_site_disorder_assembly
_atom_site_disorder_group
F1 F 1.03796(16) 0.8113(2) 0.03960(8) 0.0728(5) Uani 1 1 d . . . . .
F2 F 0.4523(3) 0.7103(3) -0.05979(10) 0.0573(10) Uani 0.575(4) 1 d . . P A 1
O1 O 1.2219(2) 0.4176(4) 0.05324(10) 0.0898(8) Uani 1 1 d . . . . .
O2 O 0.26000(19) 0.9163(2) -0.07225(8) 0.0642(6) Uani 1 1 d . . . . .
C1 C 0.8665(2) 0.6669(3) 0.24339(10) 0.0386(5) Uani 1 1 d . . . . .
H1 H 0.8678 0.7503 0.2183 0.046 Uiso 1 1 calc R U . . .
C2 C 0.9648(2) 0.6469(3) 0.28734(11) 0.0476(6) Uani 1 1 d . . . . .
H2 H 1.0318 0.7172 0.2923 0.057 Uiso 1 1 calc R U . . .
C3 C 0.9649(2) 0.5239(3) 0.32405(11) 0.0522(7) Uani 1 1 d . . . . .
H3 H 1.0316 0.5106 0.3542 0.063 Uiso 1 1 calc R U . . .
C4 C 0.8671(3) 0.4208(3) 0.31635(11) 0.0521(7) Uani 1 1 d . . . . .
H4 H 0.8684 0.3355 0.3406 0.063 Uiso 1 1 calc R U . . .
C5 C 0.7666(2) 0.4420(3) 0.27309(10) 0.0403(5) Uani 1 1 d . . . . .
H5 H 0.6988 0.3728 0.2690 0.048 Uiso 1 1 calc R U . . .
C6 C 0.76552(19) 0.5655(3) 0.23557(9) 0.0324(5) Uani 1 1 d . . . . .
C7 C 0.65435(19) 0.5959(2) 0.19108(9) 0.0314(5) Uani 1 1 d . . . . .
C8 C 0.5265(2) 0.5828(3) 0.21378(10) 0.0346(5) Uani 1 1 d . . . . .
C9 C 0.5075(2) 0.6328(3) 0.27026(10) 0.0431(6) Uani 1 1 d . . . . .
H9 H 0.5751 0.6797 0.2934 0.052 Uiso 1 1 calc R U . . .
C10 C 0.3905(3) 0.6143(3) 0.29262(13) 0.0575(8) Uani 1 1 d . . . . .
H10 H 0.3787 0.6496 0.3305 0.069 Uiso 1 1 calc R U . . .
C11 C 0.2915(3) 0.5443(3) 0.25961(16) 0.0636(9) Uani 1 1 d . . . . .
H11 H 0.2122 0.5313 0.2751 0.076 Uiso 1 1 calc R U . . .
C12 C 0.3083(2) 0.4932(3) 0.20378(15) 0.0600(8) Uani 1 1 d . . . . .
H12 H 0.2403 0.4449 0.1814 0.072 Uiso 1 1 calc R U . . .
C13 C 0.4249(2) 0.5126(3) 0.18051(11) 0.0445(6) Uani 1 1 d . . . . .
H13 H 0.4355 0.4784 0.1423 0.053 Uiso 1 1 calc R U . . .
C14 C 0.67166(19) 0.6346(2) 0.13483(9) 0.0315(5) Uani 1 1 d . . . . .
C15 C 0.7979(2) 0.6086(3) 0.11101(9) 0.0331(5) Uani 1 1 d . . . . .
C16 C 0.8537(2) 0.4662(3) 0.11434(10) 0.0406(6) Uani 1 1 d . . . . .
H16 H 0.8104 0.3864 0.1306 0.049 Uiso 1 1 calc R U . . .
C17 C 0.9719(2) 0.4420(3) 0.09384(10) 0.0458(6) Uani 1 1 d . . . . .
H17 H 1.0086 0.3459 0.0966 0.055 Uiso 1 1 calc R U . . .
C18 C 1.0372(2) 0.5576(3) 0.06921(10) 0.0441(6) Uani 1 1 d . . . . .
C19 C 1.1656(3) 0.5332(5) 0.04827(12) 0.0640(9) Uani 1 1 d . . . . .
H19 H 1.2045 0.6135 0.0301 0.077 Uiso 1 1 calc R U . . .
C20 C 0.9777(2) 0.6959(3) 0.06458(10) 0.0443(6) Uani 1 1 d . . . . .
C21 C 0.8611(2) 0.7238(3) 0.08459(9) 0.0385(5) Uani 1 1 d . . . . .
H21 H 0.8240 0.8196 0.0806 0.046 Uiso 1 1 calc R U . . .
C22 C 0.57115(19) 0.7087(2) 0.09441(9) 0.0322(5) Uani 1 1 d . . . . .
C23 C 0.5559(2) 0.6745(3) 0.03420(9) 0.0363(5) Uani 1 1 d . . . . .
H23 H 0.6084 0.6016 0.0189 0.044 Uiso 1 1 calc R U . . .
C24 C 0.4650(2) 0.7468(3) -0.00239(9) 0.0386(5) Uani 1 1 d . . . . .
H24 H 0.4548 0.7199 -0.0424 0.046 Uiso 0.425(4) 1 calc R U P A 2
C25 C 0.3870(2) 0.8587(3) 0.01734(10) 0.0375(5) Uani 1 1 d . . . . .
C26 C 0.2888(2) 0.9395(3) -0.02068(11) 0.0494(6) Uani 1 1 d . . . . .
H26 H 0.2444 1.0163 -0.0031 0.059 Uiso 1 1 calc R U . . .
C27 C 0.4061(2) 0.8943(3) 0.07717(10) 0.0399(5) Uani 1 1 d . . . . .
H27 H 0.3565 0.9708 0.0919 0.048 Uiso 0.575(4) 1 calc R U P A 1
C28 C 0.4949(2) 0.8215(3) 0.11516(10) 0.0379(5) Uani 1 1 d . . . . .
H28 H 0.5043 0.8477 0.1552 0.045 Uiso 1 1 calc R U . . .
F3 F 0.3420(4) 1.0091(4) 0.09723(15) 0.0650(14) Uani 0.425(4) 1 d . . P A 2

loop_
_atom_site_aniso_label
_atom_site_aniso_U_11
_atom_site_aniso_U_22
_atom_site_aniso_U_33
_atom_site_aniso_U_23
_atom_site_aniso_U_13
_atom_site_aniso_U_12
F1 0.0633(11) 0.0850(13) 0.0734(11) 0.0041(9) 0.0238(9) -0.0270(9)
F2 0.0599(18) 0.079(2) 0.0301(13) -0.0050(12) -0.0083(11) 0.0195(14)
O1 0.0482(13) 0.146(3) 0.0762(16) -0.0227(15) 0.0104(11) 0.0261(15)
O2 0.0626(13) 0.0814(15) 0.0460(11) 0.0123(10) -0.0087(9) 0.0140(11)
C1 0.0313(11) 0.0454(14) 0.0393(12) -0.0001(10) 0.0037(9) 0.0003(10)
C2 0.0301(12) 0.0598(17) 0.0515(15) -0.0110(13) -0.0028(10) 0.0007(11)
C3 0.0367(13) 0.0720(19) 0.0450(14) 0.0013(13) -0.0106(11) 0.0111(13)
C4 0.0504(16) 0.0571(17) 0.0471(15) 0.0112(13) -0.0047(12) 0.0110(13)
C5 0.0362(12) 0.0433(14) 0.0405(13) 0.0041(11) -0.0011(10) 0.0014(10)
C6 0.0258(10) 0.0390(12) 0.0323(11) -0.0007(9) 0.0021(8) 0.0032(9)
C7 0.0255(10) 0.0344(12) 0.0342(11) 0.0009(9) 0.0020(8) 0.0011(9)
C8 0.0283(11) 0.0378(13) 0.0380(12) 0.0086(10) 0.0035(9) 0.0040(9)
C9 0.0397(13) 0.0457(15) 0.0450(14) 0.0083(11) 0.0097(10) 0.0086(11)
C10 0.0568(17) 0.0561(18) 0.0643(18) 0.0176(14) 0.0309(14) 0.0192(14)
C11 0.0391(15) 0.0585(18) 0.098(2) 0.0257(17) 0.0326(16) 0.0114(13)
C12 0.0285(13) 0.0606(18) 0.090(2) 0.0216(16) -0.0004(13) -0.0052(12)
C13 0.0304(12) 0.0515(15) 0.0506(14) 0.0100(12) -0.0006(10) -0.0016(11)
C14 0.0261(10) 0.0355(12) 0.0326(11) -0.0008(9) 0.0008(8) -0.0005(9)
C15 0.0271(10) 0.0443(13) 0.0274(10) 0.0014(9) 0.0001(8) 0.0012(9)
C16 0.0368(12) 0.0467(14) 0.0390(12) 0.0024(11) 0.0072(10) 0.0065(11)
C17 0.0392(13) 0.0580(16) 0.0402(13) -0.0024(12) 0.0042(10) 0.0114(12)
C18 0.0279(11) 0.0715(18) 0.0330(12) -0.0072(12) 0.0026(9) -0.0022(12)
C19 0.0354(14) 0.109(3) 0.0478(16) -0.0195(16) 0.0045(12) 0.0020(16)
C20 0.0353(12) 0.0620(17) 0.0356(12) -0.0039(11) 0.0035(10) -0.0159(12)
C21 0.0350(12) 0.0459(14) 0.0342(12) 0.0004(10) 0.0010(9) -0.0028(10)
C22 0.0259(10) 0.0367(12) 0.0338(11) 0.0028(9) 0.0021(8) -0.0014(9)
C23 0.0320(11) 0.0414(13) 0.0355(12) -0.0016(10) 0.0026(9) 0.0055(10)
C24 0.0345(12) 0.0506(15) 0.0305(11) 0.0015(10) 0.0023(9) 0.0007(11)
C25 0.0321(11) 0.0423(14) 0.0380(12) 0.0090(10) 0.0023(9) 0.0012(10)
C26 0.0442(14) 0.0581(17) 0.0459(15) 0.0127(13) 0.0038(11) 0.0126(12)
C27 0.0399(13) 0.0383(13) 0.0423(13) 0.0031(10) 0.0081(10) 0.0071(10)
C28 0.0387(12) 0.0416(14) 0.0330(12) 0.0005(10) 0.0013(9) 0.0051(10)
F3 0.078(3) 0.064(3) 0.053(2) 0.0017(18) 0.0075(18) 0.041(2)

loop_
_atom_type_symbol
_atom_type_description
_atom_type_scat_dispersion_real
_atom_type_scat_dispersion_imag
_atom_type_scat_source
C C 0.0033 0.0016 'International Tables Vol C Tables 4.2.6.8 and 6.1.1.4'
H H 0.0000 0.0000 'International Tables Vol C Tables 4.2.6.8 and 6.1.1.4'
F F 0.0171 0.0103 'International Tables Vol C Tables 4.2.6.8 and 6.1.1.4'
O O 0.0106 0.0060 'International Tables Vol C Tables 4.2.6.8 and 6.1.1.4'

loop_
_geom_angle_atom_site_label_1
_geom_angle_atom_site_label_2
_geom_angle_atom_site_label_3
_geom_angle
_geom_angle_site_symmetry_1
_geom_angle_site_symmetry_3
_geom_angle_publ_flag
C2 C1 H1 119.5 . . ?
C2 C1 C6 121.0(2) . . ?
C6 C1 H1 119.5 . . ?
C1 C2 H2 120.0 . . ?
C1 C2 C3 120.1(2) . . ?
C3 C2 H2 120.0 . . ?
C2 C3 H3 120.1 . . ?
C4 C3 C2 119.8(2) . . ?
C4 C3 H3 120.1 . . ?
C3 C4 H4 119.8 . . ?
C3 C4 C5 120.3(2) . . ?
C5 C4 H4 119.8 . . ?
C4 C5 H5 119.8 . . ?
C4 C5 C6 120.4(2) . . ?
C6 C5 H5 119.8 . . ?
C1 C6 C5 118.3(2) . . ?
C1 C6 C7 120.2(2) . . ?
C5 C6 C7 121.4(2) . . ?
C8 C7 C6 114.76(18) . . ?
C14 C7 C6 121.51(19) . . ?
C14 C7 C8 123.73(18) . . ?
C9 C8 C7 120.6(2) . . ?
C9 C8 C13 118.5(2) . . ?
C13 C8 C7 120.8(2) . . ?
C8 C9 H9 119.6 . . ?
C10 C9 C8 120.8(3) . . ?
C10 C9 H9 119.6 . . ?
C9 C10 H10 119.9 . . ?
C11 C10 C9 120.2(3) . . ?
C11 C10 H10 119.9 . . ?
C10 C11 H11 120.0 . . ?
C10 C11 C12 120.1(2) . . ?
C12 C11 H11 120.0 . . ?
C11 C12 H12 119.8 . . ?
C11 C12 C13 120.3(3) . . ?
C13 C12 H12 119.8 . . ?
C8 C13 H13 120.0 . . ?
C12 C13 C8 120.1(3) . . ?
C12 C13 H13 120.0 . . ?
C7 C14 C15 120.41(18) . . ?
C7 C14 C22 123.30(19) . . ?
C22 C14 C15 116.26(18) . . ?
C16 C15 C14 120.1(2) . . ?
C21 C15 C14 121.1(2) . . ?
C21 C15 C16 118.8(2) . . ?
C15 C16 H16 119.8 . . ?
C17 C16 C15 120.5(2) . . ?
C17 C16 H16 119.8 . . ?
C16 C17 H17 119.6 . . ?
C16 C17 C18 120.9(2) . . ?
C18 C17 H17 119.6 . . ?
C17 C18 C19 121.2(3) . . ?
C20 C18 C17 117.4(2) . . ?
C20 C18 C19 121.5(3) . . ?
O1 C19 C18 123.6(3) . . ?
O1 C19 H19 118.2 . . ?
C18 C19 H19 118.2 . . ?
F1 C20 C18 119.0(2) . . ?
F1 C20 C21 117.8(2) . . ?
C21 C20 C18 123.2(2) . . ?
C15 C21 H21 120.4 . . ?
C20 C21 C15 119.2(2) . . ?
C20 C21 H21 120.4 . . ?
C23 C22 C14 121.22(19) . . ?
C28 C22 C14 120.34(19) . . ?
C28 C22 C23 118.31(19) . . ?
C22 C23 H23 119.9 . . ?
C24 C23 C22 120.2(2) . . ?
C24 C23 H23 119.9 . . ?
F2 C24 C23 118.6(2) . . ?
F2 C24 C25 118.8(2) . . ?
C23 C24 H24 118.7 . . ?
C23 C24 C25 122.5(2) . . ?
C25 C24 H24 118.7 . . ?
C24 C25 C26 124.1(2) . . ?
C24 C25 C27 116.4(2) . . ?
C27 C25 C26 119.5(2) . . ?
O2 C26 C25 126.0(3) . . ?
O2 C26 H26 117.0 . . ?
C25 C26 H26 117.0 . . ?
C25 C27 H27 118.8 . . ?
C28 C27 C25 122.3(2) . . ?
C28 C27 H27 118.8 . . ?
F3 C27 C25 118.8(2) . . ?
F3 C27 C28 118.8(3) . . ?
C22 C28 H28 119.9 . . ?
C27 C28 C22 120.2(2) . . ?
C27 C28 H28 119.9 . . ?

loop_
_geom_bond_atom_site_label_1
_geom_bond_atom_site_label_2
_geom_bond_distance
_geom_bond_site_symmetry_2
_geom_bond_publ_flag
F1 C20 1.361(3) . ?
F2 C24 1.343(3) . ?
O1 C19 1.189(4) . ?
O2 C26 1.204(3) . ?
C1 H1 0.9400 . ?
C1 C2 1.379(3) . ?
C1 C6 1.392(3) . ?
C2 H2 0.9400 . ?
C2 C3 1.381(4) . ?
C3 H3 0.9400 . ?
C3 C4 1.377(4) . ?
C4 H4 0.9400 . ?
C4 C5 1.385(3) . ?
C5 H5 0.9400 . ?
C5 C6 1.395(3) . ?
C6 C7 1.495(3) . ?
C7 C8 1.485(3) . ?
C7 C14 1.358(3) . ?
C8 C9 1.395(3) . ?
C8 C13 1.396(3) . ?
C9 H9 0.9400 . ?
C9 C10 1.381(3) . ?
C10 H10 0.9400 . ?
C10 C11 1.373(4) . ?
C11 H11 0.9400 . ?
C11 C12 1.380(4) . ?
C12 H12 0.9400 . ?
C12 C13 1.389(3) . ?
C13 H13 0.9400 . ?
C14 C15 1.494(3) . ?
C14 C22 1.487(3) . ?
C15 C16 1.399(3) . ?
C15 C21 1.391(3) . ?
C16 H16 0.9400 . ?
C16 C17 1.382(3) . ?
C17 H17 0.9400 . ?
C17 C18 1.386(4) . ?
C18 C19 1.486(3) . ?
C18 C20 1.383(4) . ?
C19 H19 0.9400 . ?
C20 C21 1.367(3) . ?
C21 H21 0.9400 . ?
C22 C23 1.401(3) . ?
C22 C28 1.396(3) . ?
C23 H23 0.9400 . ?
C23 C24 1.368(3) . ?
C24 H24 0.9400 . ?
C24 C25 1.392(3) . ?
C25 C26 1.470(3) . ?
C25 C27 1.397(3) . ?
C26 H26 0.9400 . ?
C27 H27 0.9400 . ?
C27 C28 1.373(3) . ?
C27 F3 1.330(4) . ?
C28 H28 0.9400 . ?

loop_
_geom_torsion_atom_site_label_1
_geom_torsion_atom_site_label_2
_geom_torsion_atom_site_label_3
_geom_torsion_atom_site_label_4
_geom_torsion
_geom_torsion_site_symmetry_1
_geom_torsion_site_symmetry_2
_geom_torsion_site_symmetry_3
_geom_torsion_site_symmetry_4
_geom_torsion_publ_flag
F1 C20 C21 C15 -179.20(19) . . . . ?
F2 C24 C25 C26 0.9(4) . . . . ?
F2 C24 C25 C27 -178.7(2) . . . . ?
C1 C2 C3 C4 0.4(4) . . . . ?
C1 C6 C7 C8 -129.1(2) . . . . ?
C1 C6 C7 C14 49.8(3) . . . . ?
C2 C1 C6 C5 -0.5(3) . . . . ?
C2 C1 C6 C7 174.8(2) . . . . ?
C2 C3 C4 C5 -1.9(4) . . . . ?
C3 C4 C5 C6 2.1(4) . . . . ?
C4 C5 C6 C1 -0.9(3) . . . . ?
C4 C5 C6 C7 -176.1(2) . . . . ?
C5 C6 C7 C8 46.0(3) . . . . ?
C5 C6 C7 C14 -135.1(2) . . . . ?
C6 C1 C2 C3 0.8(4) . . . . ?
C6 C7 C8 C9 38.5(3) . . . . ?
C6 C7 C8 C13 -137.8(2) . . . . ?
C6 C7 C14 C15 16.6(3) . . . . ?
C6 C7 C14 C22 -161.2(2) . . . . ?
C7 C8 C9 C10 -176.8(2) . . . . ?
C7 C8 C13 C12 176.1(2) . . . . ?
C7 C14 C15 C16 53.5(3) . . . . ?
C7 C14 C15 C21 -127.4(2) . . . . ?
C7 C14 C22 C23 -143.3(2) . . . . ?
C7 C14 C22 C28 40.8(3) . . . . ?
C8 C7 C14 C15 -164.6(2) . . . . ?
C8 C7 C14 C22 17.7(3) . . . . ?
C8 C9 C10 C11 0.8(4) . . . . ?
C9 C8 C13 C12 -0.3(4) . . . . ?
C9 C10 C11 C12 -0.4(4) . . . . ?
C10 C11 C12 C13 -0.3(4) . . . . ?
C11 C12 C13 C8 0.6(4) . . . . ?
C13 C8 C9 C10 -0.4(4) . . . . ?
C14 C7 C8 C9 -140.4(2) . . . . ?
C14 C7 C8 C13 43.3(3) . . . . ?
C14 C15 C16 C17 -178.3(2) . . . . ?
C14 C15 C21 C20 178.55(19) . . . . ?
C14 C22 C23 C24 -178.3(2) . . . . ?
C14 C22 C28 C27 177.1(2) . . . . ?
C15 C14 C22 C23 38.8(3) . . . . ?
C15 C14 C22 C28 -137.0(2) . . . . ?
C15 C16 C17 C18 -0.5(4) . . . . ?
C16 C15 C21 C20 -2.3(3) . . . . ?
C16 C17 C18 C19 178.7(2) . . . . ?
C16 C17 C18 C20 -1.8(3) . . . . ?
C17 C18 C19 O1 -3.1(4) . . . . ?
C17 C18 C20 F1 -178.8(2) . . . . ?
C17 C18 C20 C21 2.0(3) . . . . ?
C18 C20 C21 C15 0.0(3) . . . . ?
C19 C18 C20 F1 0.8(3) . . . . ?
C19 C18 C20 C21 -178.4(2) . . . . ?
C20 C18 C19 O1 177.4(3) . . . . ?
C21 C15 C16 C17 2.5(3) . . . . ?
C22 C14 C15 C16 -128.6(2) . . . . ?
C22 C14 C15 C21 50.6(3) . . . . ?
C22 C23 C24 F2 -179.4(2) . . . . ?
C22 C23 C24 C25 1.9(4) . . . . ?
C23 C22 C28 C27 1.1(3) . . . . ?
C23 C24 C25 C26 179.6(2) . . . . ?
C23 C24 C25 C27 0.0(4) . . . . ?
C24 C25 C26 O2 3.0(4) . . . . ?
C24 C25 C27 C28 -1.4(4) . . . . ?
C24 C25 C27 F3 174.2(3) . . . . ?
C25 C27 C28 C22 0.8(4) . . . . ?
C26 C25 C27 C28 179.0(2) . . . . ?
C26 C25 C27 F3 -5.4(4) . . . . ?
C27 C25 C26 O2 -177.4(3) . . . . ?
C28 C22 C23 C24 -2.4(3) . . . . ?
F3 C27 C28 C22 -174.8(3) . . . . ?
